data_1000204
loop_
_publ_author_name
'Ferey, G'
'Leblanc, M'
'Kozak, A'
'Samouel, M'
'Pannetier, J'

_publ_section_title
;
Crystal structures of Na Ba Cr~2~ F~9~ and Na Ba Fe~2~ F~9~ Structural
correlations with other enneafluorides, particularly with K Pb Cr~2~
F~9~
;
_journal_coden_ASTM JSSCBI
_journal_name_full 'Journal of Solid State Chemistry'
_journal_page_first 288
_journal_page_last 297
_journal_paper_doi 10.1016/0022-4596(85)90178-1
_journal_volume 56
_journal_year 1985
_chemical_formula_structural 'Na Ba Cr2 F9'
_chemical_formula_sum 'Ba Cr2 F9 Na'
_chemical_name_systematic 'Sodium barium dichromium(III) nonafluoride'
_space_group_IT_number 14
_symmetry_cell_setting monoclinic
_symmetry_Int_Tables_number 14
_symmetry_space_group_name_Hall '-P 2yn'
_symmetry_space_group_name_H-M 'P 1 21/n 1'
_cell_angle_alpha 90
_cell_angle_beta 91.14(3)
_cell_angle_gamma 90
_cell_formula_units_Z 4
_cell_length_a 7.318(2)
_cell_length_b 17.311(4)
_cell_length_c 5.398(1)
_cell_volume 683.7
_exptl_crystal_density_meas 4.2(3)
_refine_ls_R_factor_all 0.025
_cod_database_code 1000204

loop_
_symmetry_equiv_pos_as_xyz
x,y,z
1/2+x,1/2-y,1/2+z
-x,-y,-z
1/2-x,1/2+y,1/2-z

loop_
_atom_site_aniso_label
_atom_site_aniso_U_11
_atom_site_aniso_U_12
_atom_site_aniso_U_13
_atom_site_aniso_U_22
_atom_site_aniso_U_23
_atom_site_aniso_U_33
Na1 0.0198(30) -0.0035(25) -0.0110(28) 0.0309(33) -0.0049(27) 0.0324(33)
Ba1 0.0100(6) -0.0005(4) 0.0014(4) 0.0101(6) -0.0006(4) 0.0163(6)
Cr1 0.0088(13) 0.0003(10) -0.0006(10) 0.0063(12) 0.0008(10) 0.0108(14)
Cr2 0.0056(12) -0.0012(10) 0.0012(10) 0.0087(13) -0.0001(11) 0.0110(13)
F1 0.0235(44) -0.0043(35) -0.0033(38) 0.0131(44) -0.0023(35) 0.0098(45)
F2 0.0127(39) 0.0025(30) 0.0058(34) 0.0106(39) 0.0019(35) 0.0174(42)
F3 0.0150(41) -0.0007(31) 0.0100(37) 0.0124(35) -0.0023(36) 0.0312(48)
F4 0.0220(41) -0.0001(34) 0.0042(36) 0.0161(40) -0.0045(36) 0.0204(45)
F5 0.0106(39) -0.0067(32) 0.0015(33) 0.016(4) -0.0011(34) 0.0139(43)
F6 0.0238(43) -0.0037(33) 0.0061(34) 0.0126(41) 0.0078(34) 0.0112(43)
F7 0.008(8) -0.0029(30) 0.0019(31) 0.0088(33) -0.0024(35) 0.0210(37)
F8 0.0155(41) -0.0039(33) -0.0045(34) 0.0096(37) -0.0003(35) 0.0267(46)
F9 0.0139(40) 0.0001(32) -0.0008(31) 0.0161(38) -0.0037(34) 0.0101(37)

loop_
_atom_site_label
_atom_site_type_symbol
_atom_site_symmetry_multiplicity
_atom_site_Wyckoff_symbol
_atom_site_fract_x
_atom_site_fract_y
_atom_site_fract_z
_atom_site_occupancy
_atom_site_attached_hydrogens
_atom_site_calc_flag
Na1 Na1+ 4 e 0.3163(6) 0.0420(3) 0.7449(10) 1. 0 d
Ba1 Ba2+ 4 e 0.0697(1) 0.2844(1) 0.7314(2) 1. 0 d
Cr1 Cr3+ 4 e 0.4078(3) 0.6218(1) 0.2220(4) 1. 0 d
Cr2 Cr3+ 4 e 0.2725(2) 0.4200(1) 0.2672(4) 1. 0 d
F1 F1- 4 e 0.1314(8) 0.4181(4) -0.0225(11) 1. 0 d
F2 F1- 4 e 0.0042(8) 0.9229(3) 0.4188(12) 1. 0 d
F3 F1- 4 e 0.2823(8) 0.3135(4) 0.2885(13) 1. 0 d
F4 F1- 4 e 0.4352(9) 0.9179(4) 0.0420(12) 1. 0 d
F5 F1- 4 e 0.2721(8) 0.1645(3) 0.4837(12) 1. 0 d
F6 F1- 4 e 0.2016(8) 0.1624(4) 0.0017(12) 1. 0 d
F7 F1- 4 e 0.2412(8) 0.0308(3) 0.2492(13) 1. 0 d
F8 F1- 4 e 0.4422(8) 0.2917(3) 0.8096(13) 1. 0 d
F9 F1- 4 e 0.4085(8) 0.4299(3) 0.5768(12) 1. 0 d

loop_
_atom_type_symbol
_atom_type_oxidation_number
Na1+ 1.000
Ba2+ 2.000
Cr3+ 3.000
F1- -1.000
